data_4325878
loop_
_publ_author_name
'Qilong Zhu'
'Tianlu Sheng'
'Chunhong Tan'
'Shengmin Hu'
'Ruibiao Fu'
'Xintao Wu'

_publ_section_title
;
 Formation of Zn(II) and Cd(II) Coordination Polymers Assembled by
 Triazine-Based Polycarboxylate and in-Situ-Generated Pyridine-4-thiolate
 or Dipyridylsulfide Ligands: Observation of an Unusual Luminescence
 Thermochromism
;
_journal_name_full 'Inorganic Chemistry'
_journal_page_first 7618
_journal_page_last 7624
_journal_paper_doi 10.1021/ic200640g
_journal_volume 50
_journal_year 2011
_chemical_formula_sum 'C50 H54 Cd6 N16 O31 S2'
_chemical_formula_weight 2113.61
_chemical_name_systematic
; 
 ? 
;
_space_group_IT_number 43
_symmetry_cell_setting orthorhombic
_symmetry_space_group_name_Hall 'F 2 -2d'
_symmetry_space_group_name_H-M 'F d d 2'
_atom_sites_solution_hydrogens geom
_atom_sites_solution_primary direct
_atom_sites_solution_secondary difmap
_audit_creation_method SHELXL-97
_cell_angle_alpha 90.00
_cell_angle_beta 90.00
_cell_angle_gamma 90.00
_cell_formula_units_Z 8
_cell_length_a 36.285(15)
_cell_length_b 37.132(14)
_cell_length_c 9.665(4)
_cell_measurement_reflns_used 3754
_cell_measurement_temperature 293(2)
_cell_measurement_theta_max 27.4719
_cell_measurement_theta_min 2.1938
_cell_volume 13022(9)
_computing_cell_refinement 'CrystalClear (Rigaku Inc., 2007)'
_computing_data_collection 'CrystalClear (Rigaku Inc., 2007)'
_computing_data_reduction 'CrystalClear (Rigaku Inc., 2007)'
_computing_structure_refinement 'SHELXL-97 (Sheldrick, 1997)'
_computing_structure_solution 'SHELXS-97 (Sheldrick, 1990)'
_diffrn_ambient_temperature 293(2)
_diffrn_measured_fraction_theta_full 0.999
_diffrn_measured_fraction_theta_max 0.999
_diffrn_radiation_monochromator graphite
_diffrn_radiation_source 'fine-focus sealed tube'
_diffrn_radiation_type MoK\a
_diffrn_radiation_wavelength 0.71073
_diffrn_reflns_av_R_equivalents 0.0536
_diffrn_reflns_av_sigmaI/netI 0.0590
_diffrn_reflns_limit_h_max 46
_diffrn_reflns_limit_h_min -41
_diffrn_reflns_limit_k_max 46
_diffrn_reflns_limit_k_min -48
_diffrn_reflns_limit_l_max 12
_diffrn_reflns_limit_l_min -12
_diffrn_reflns_number 25220
_diffrn_reflns_theta_full 27.47
_diffrn_reflns_theta_max 27.47
_diffrn_reflns_theta_min 2.25
_exptl_absorpt_coefficient_mu 2.093
_exptl_absorpt_correction_T_max 1.0000
_exptl_absorpt_correction_T_min 0.6441
_exptl_absorpt_correction_type multi-scan
_exptl_crystal_colour Yellowish
_exptl_crystal_density_diffrn 2.156
_exptl_crystal_description needlelike
_exptl_crystal_F_000 8272
_exptl_crystal_size_max 0.2400
_exptl_crystal_size_mid 0.0200
_exptl_crystal_size_min 0.0200
_refine_diff_density_max 0.526
_refine_diff_density_min -0.968
_refine_diff_density_rms 0.121
_refine_ls_abs_structure_details 'Flack H D (1983), Acta Cryst. A39, 876-881'
_refine_ls_abs_structure_Flack 0.02(3)
_refine_ls_extinction_method none
_refine_ls_goodness_of_fit_ref 1.112
_refine_ls_hydrogen_treatment constr
_refine_ls_matrix_type full
_refine_ls_number_parameters 474
_refine_ls_number_reflns 7379
_refine_ls_number_restraints 1
_refine_ls_restrained_S_all 1.112
_refine_ls_R_factor_all 0.0490
_refine_ls_R_factor_gt 0.0425
_refine_ls_shift/su_max 0.007
_refine_ls_shift/su_mean 0.001
_refine_ls_structure_factor_coef Fsqd
_refine_ls_weighting_details 'calc w=1/[\s^2^(Fo^2^)+(0.0398P)^2^+15.3194P] where P=(Fo^2^+2Fc^2^)/3'
_refine_ls_weighting_scheme calc
_refine_ls_wR_factor_gt 0.0934
_refine_ls_wR_factor_ref 0.0980
_reflns_number_gt 6756
_reflns_number_total 7379
_reflns_threshold_expression >2sigma(I)
_cod_data_source_file ic200640g_si_003.cif
_cod_data_source_block a
_cod_database_code 4325878

loop_
_symmetry_equiv_pos_as_xyz
'x, y, z'
'-x, -y, z'
'x+1/4, -y+1/4, z+1/4'
'-x+1/4, y+1/4, z+1/4'
'x, y+1/2, z+1/2'
'-x, -y+1/2, z+1/2'
'x+1/4, -y+3/4, z+3/4'
'-x+1/4, y+3/4, z+3/4'
'x+1/2, y, z+1/2'
'-x+1/2, -y, z+1/2'
'x+3/4, -y+1/4, z+3/4'
'-x+3/4, y+1/4, z+3/4'
'x+1/2, y+1/2, z'
'-x+1/2, -y+1/2, z'
'x+3/4, -y+3/4, z+1/4'
'-x+3/4, y+3/4, z+1/4'

loop_
_atom_site_label
_atom_site_type_symbol
_atom_site_fract_x
_atom_site_fract_y
_atom_site_fract_z
_atom_site_U_iso_or_equiv
_atom_site_adp_type
_atom_site_occupancy
_atom_site_symmetry_multiplicity
_atom_site_calc_flag
_atom_site_refinement_flags
S1 S 0.27834(7) 0.31252(5) 0.8142(2) 0.0496(5) Uani 1 1 d .
Cd1 Cd 0.048555(12) 0.253310(12) 0.07520(5) 0.02369(10) Uani 1 1 d .
Cd2 Cd 0.166064(13) 0.387306(13) 0.38253(4) 0.02606(11) Uani 1 1 d .
Cd3 Cd 0.162553(15) 0.272617(13) 0.27926(5) 0.03218(13) Uani 1 1 d .
C1 C 0.12315(19) 0.33512(16) -0.1835(7) 0.0268(13) Uani 1 1 d .
C2 C 0.07373(17) 0.32792(15) -0.3216(6) 0.0211(12) Uani 1 1 d .
C3 C 0.09473(17) 0.28184(16) -0.1992(6) 0.0225(12) Uani 1 1 d .
C4 C 0.1533(2) 0.39344(17) -0.1685(7) 0.0351(16) Uani 1 1 d .
H4A H 0.1720 0.4047 -0.1114 0.042 Uiso 1 1 calc R
H4B H 0.1301 0.4055 -0.1493 0.042 Uiso 1 1 calc R
C5 C 0.1632(2) 0.3997(2) -0.3200(8) 0.0386(18) Uani 1 1 d .
C6 C 0.17582(19) 0.34148(18) -0.0273(7) 0.0292(14) Uani 1 1 d .
H6A H 0.2006 0.3485 -0.0537 0.035 Uiso 1 1 calc R
H6B H 0.1746 0.3154 -0.0306 0.035 Uiso 1 1 calc R
C7 C 0.16884(16) 0.35366(17) 0.1202(6) 0.0240(13) Uani 1 1 d .
C8 C 0.05590(18) 0.37715(16) -0.4745(8) 0.0296(14) Uani 1 1 d .
H8A H 0.0557 0.3941 -0.3981 0.036 Uiso 1 1 calc R
H8B H 0.0356 0.3832 -0.5354 0.036 Uiso 1 1 calc R
C9 C 0.09211(19) 0.38094(18) -0.5539(7) 0.0277(14) Uani 1 1 d .
C10 C 0.02052(17) 0.31910(17) -0.4735(7) 0.0273(13) Uani 1 1 d .
H10A H 0.0243 0.2943 -0.4447 0.033 Uiso 1 1 calc R
H10B H 0.0211 0.3197 -0.5738 0.033 Uiso 1 1 calc R
C11 C -0.01691(17) 0.33126(15) -0.4255(7) 0.0240(12) Uani 1 1 d .
C12 C 0.12542(18) 0.22904(17) -0.1023(7) 0.0284(14) Uani 1 1 d .
H12A H 0.1451 0.2318 -0.1695 0.034 Uiso 1 1 calc R
H12B H 0.1213 0.2035 -0.0886 0.034 Uiso 1 1 calc R
C13 C 0.13701(18) 0.24618(16) 0.0343(7) 0.0257(13) Uani 1 1 d .
C14 C 0.06790(16) 0.22343(15) -0.2418(6) 0.0230(13) Uani 1 1 d .
H14A H 0.0690 0.1987 -0.2092 0.028 Uiso 1 1 calc R
H14B H 0.0769 0.2239 -0.3362 0.028 Uiso 1 1 calc R
C15 C 0.02840(17) 0.23598(15) -0.2398(6) 0.0224(12) Uani 1 1 d .
C16 C 0.1925(2) 0.2780(2) 0.5847(8) 0.0415(18) Uani 1 1 d .
H16A H 0.1700 0.2668 0.6010 0.050 Uiso 1 1 calc R
C17 C 0.2148(2) 0.2869(2) 0.6969(8) 0.0399(17) Uani 1 1 d .
H17A H 0.2067 0.2824 0.7866 0.048 Uiso 1 1 calc R
C18 C 0.2488(2) 0.30231(19) 0.6745(8) 0.0365(17) Uani 1 1 d .
C19 C 0.2593(2) 0.3083(2) 0.5380(8) 0.046(2) Uani 1 1 d .
H19A H 0.2823 0.3180 0.5182 0.055 Uiso 1 1 calc R
C20 C 0.2354(2) 0.2997(2) 0.4325(9) 0.0427(18) Uani 1 1 d .
H20A H 0.2426 0.3044 0.3419 0.051 Uiso 1 1 calc R
C21 C 0.3210(2) 0.41090(18) 0.8601(7) 0.0321(15) Uani 1 1 d .
H21A H 0.3412 0.4204 0.9067 0.038 Uiso 1 1 calc R
C22 C 0.3162(2) 0.37387(18) 0.8608(7) 0.0356(16) Uani 1 1 d .
H22A H 0.3331 0.3590 0.9053 0.043 Uiso 1 1 calc R
C23 C 0.2861(2) 0.35956(18) 0.7946(7) 0.0334(15) Uani 1 1 d .
C24 C 0.2627(2) 0.38276(18) 0.7242(8) 0.0367(17) Uani 1 1 d .
H24A H 0.2426 0.3738 0.6753 0.044 Uiso 1 1 calc R
C25 C 0.26964(19) 0.41891(18) 0.7281(8) 0.0353(16) Uani 1 1 d .
H25A H 0.2537 0.4342 0.6808 0.042 Uiso 1 1 calc R
N1 N 0.09922(16) 0.35088(14) -0.2695(6) 0.0271(11) Uani 1 1 d .
N2 N 0.12353(15) 0.29980(13) -0.1483(5) 0.0263(12) Uani 1 1 d .
N3 N 0.06962(15) 0.29334(13) -0.2873(5) 0.0248(11) Uani 1 1 d .
N4 N 0.14993(17) 0.35611(14) -0.1278(6) 0.0296(12) Uani 1 1 d .
N5 N 0.05041(14) 0.34092(13) -0.4206(6) 0.0270(11) Uani 1 1 d .
N6 N 0.09170(14) 0.24576(13) -0.1557(5) 0.0223(11) Uani 1 1 d .
N7 N 0.20252(17) 0.28496(16) 0.4543(7) 0.0357(14) Uani 1 1 d .
N8 N 0.29818(15) 0.43376(14) 0.7962(6) 0.0280(12) Uani 1 1 d .
O1 O 0.15991(18) 0.43133(19) -0.3604(8) 0.073(2) Uani 1 1 d .
O1W O 0.05570(13) 0.24344(12) 0.3181(5) 0.0306(10) Uani 1 1 d .
O2 O 0.17419(15) 0.37385(17) -0.3917(5) 0.0451(14) Uani 1 1 d .
O2W O 0.15876(16) 0.21301(13) 0.3581(6) 0.0440(14) Uani 1 1 d .
O3 O 0.17415(15) 0.33175(13) 0.2183(5) 0.0367(12) Uani 1 1 d .
O3W O 0.11439(15) 0.28323(13) 0.4232(5) 0.0394(12) Uani 1 1 d .
O4 O 0.15990(14) 0.38563(12) 0.1433(5) 0.0326(11) Uani 1 1 d .
O4W O 0.2500 0.2500 0.1321(14) 0.133(6) Uani 1 2 d S
O5 O 0.10263(16) 0.41213(13) -0.5839(6) 0.0429(13) Uani 1 1 d .
O6 O 0.11095(13) 0.35409(12) -0.5869(5) 0.0324(11) Uani 1 1 d .
O7 O -0.04434(12) 0.30966(11) -0.4284(6) 0.0295(10) Uani 1 1 d .
O8 O -0.02095(13) 0.36346(12) -0.3909(6) 0.0352(12) Uani 1 1 d .
O9 O 0.17058(12) 0.24897(13) 0.0625(5) 0.0317(10) Uani 1 1 d .
O10 O 0.11198(13) 0.25604(13) 0.1179(5) 0.0296(10) Uani 1 1 d .
O11 O 0.01042(13) 0.23148(13) -0.3488(5) 0.0337(11) Uani 1 1 d .
O12 O 0.01505(13) 0.24837(11) -0.1279(5) 0.0263(9) Uani 1 1 d .

loop_
_atom_site_aniso_label
_atom_site_aniso_U_11
_atom_site_aniso_U_22
_atom_site_aniso_U_33
_atom_site_aniso_U_23
_atom_site_aniso_U_13
_atom_site_aniso_U_12
S1 0.0625(14) 0.0312(9) 0.0551(12) 0.0058(9) -0.0299(11) -0.0051(9)
Cd1 0.0236(2) 0.0252(2) 0.0223(2) 0.00047(19) -0.00074(18) -0.00059(17)
Cd2 0.0232(2) 0.0339(2) 0.0211(2) -0.00009(19) 0.00185(18) -0.00434(19)
Cd3 0.0416(3) 0.0275(2) 0.0274(2) -0.0004(2) -0.0065(2) -0.0037(2)
C1 0.040(4) 0.024(3) 0.017(3) 0.002(3) 0.002(3) -0.008(3)
C2 0.022(3) 0.020(3) 0.021(3) 0.004(2) 0.003(2) 0.004(2)
C3 0.027(3) 0.026(3) 0.014(3) 0.005(2) 0.002(2) -0.004(2)
C4 0.058(5) 0.025(3) 0.023(3) 0.004(3) -0.002(3) -0.015(3)
C5 0.029(4) 0.061(5) 0.026(3) 0.013(4) -0.002(3) -0.015(4)
C6 0.032(4) 0.033(3) 0.022(3) 0.001(3) -0.005(3) -0.004(3)
C7 0.019(3) 0.033(3) 0.019(3) 0.002(3) 0.003(2) -0.004(2)
C8 0.031(3) 0.022(3) 0.036(4) 0.008(3) -0.003(3) 0.001(3)
C9 0.031(3) 0.033(3) 0.020(3) -0.001(3) 0.004(3) -0.005(3)
C10 0.027(3) 0.026(3) 0.028(3) -0.002(3) 0.002(3) 0.001(3)
C11 0.024(3) 0.025(3) 0.024(3) -0.002(3) -0.001(3) 0.001(2)
C12 0.028(3) 0.027(3) 0.030(3) -0.001(3) -0.008(3) -0.002(3)
C13 0.029(3) 0.021(3) 0.027(3) 0.003(3) -0.001(3) -0.003(2)
C14 0.022(3) 0.022(3) 0.025(3) -0.002(2) -0.006(2) 0.000(2)
C15 0.025(3) 0.018(3) 0.023(3) 0.004(2) 0.002(2) -0.003(2)
C16 0.040(4) 0.052(4) 0.032(4) 0.000(4) -0.007(3) -0.013(3)
C17 0.044(4) 0.044(4) 0.031(4) 0.001(3) -0.003(3) 0.002(4)
C18 0.037(4) 0.032(4) 0.041(4) -0.007(3) -0.013(3) 0.002(3)
C19 0.042(5) 0.052(5) 0.045(5) 0.001(4) -0.010(4) -0.020(4)
C20 0.037(4) 0.051(4) 0.040(4) 0.012(4) -0.003(3) -0.005(4)
C21 0.033(4) 0.035(3) 0.028(4) 0.000(3) -0.008(3) 0.002(3)
C22 0.044(4) 0.029(3) 0.033(4) 0.001(3) -0.010(3) 0.003(3)
C23 0.039(4) 0.031(3) 0.030(4) 0.000(3) -0.010(3) -0.004(3)
C24 0.035(4) 0.028(3) 0.047(4) -0.004(3) -0.017(3) 0.002(3)
C25 0.027(4) 0.033(4) 0.046(4) 0.002(3) -0.013(3) 0.003(3)
N1 0.033(3) 0.022(2) 0.026(3) 0.001(2) -0.001(2) -0.002(2)
N2 0.029(3) 0.022(2) 0.028(3) 0.001(2) -0.002(2) -0.006(2)
N3 0.028(3) 0.021(2) 0.025(3) 0.000(2) 0.000(2) -0.005(2)
N4 0.042(3) 0.025(3) 0.022(3) 0.002(2) -0.001(2) -0.010(2)
N5 0.019(2) 0.026(2) 0.036(3) 0.010(3) -0.001(2) -0.001(2)
N6 0.022(3) 0.022(2) 0.023(3) 0.002(2) -0.005(2) -0.002(2)
N7 0.038(3) 0.034(3) 0.035(3) 0.007(3) -0.010(3) 0.002(3)
N8 0.028(3) 0.023(2) 0.032(3) 0.001(2) -0.004(2) -0.002(2)
O1 0.053(4) 0.073(4) 0.092(5) 0.058(4) -0.006(4) -0.007(3)
O1W 0.031(3) 0.035(2) 0.026(2) 0.002(2) 0.003(2) -0.003(2)
O2 0.039(3) 0.078(4) 0.018(3) 0.009(3) -0.001(2) -0.011(3)
O2W 0.061(4) 0.025(2) 0.046(3) 0.003(2) -0.016(3) -0.003(2)
O3 0.052(3) 0.032(2) 0.027(2) 0.007(2) -0.001(2) 0.001(2)
O3W 0.045(3) 0.035(3) 0.038(3) -0.005(2) 0.005(2) -0.004(2)
O4 0.048(3) 0.028(2) 0.022(2) 0.0014(19) 0.000(2) 0.004(2)
O4W 0.077(9) 0.254(19) 0.066(8) 0.000 0.000 -0.005(10)
O5 0.053(3) 0.028(2) 0.048(3) -0.001(2) 0.014(3) -0.008(2)
O6 0.030(3) 0.036(3) 0.032(3) -0.004(2) 0.010(2) -0.002(2)
O7 0.020(2) 0.028(2) 0.041(3) 0.001(2) 0.001(2) -0.0001(17)
O8 0.027(2) 0.024(2) 0.055(3) -0.004(2) 0.007(2) 0.0015(19)
O9 0.024(2) 0.043(3) 0.027(2) -0.003(2) -0.006(2) 0.001(2)
O10 0.022(2) 0.043(3) 0.024(2) 0.001(2) -0.0028(18) -0.002(2)
O11 0.026(2) 0.043(3) 0.032(3) -0.007(2) -0.006(2) 0.006(2)
O12 0.028(2) 0.028(2) 0.023(2) -0.0005(18) -0.0033(19) -0.0003(18)

loop_
_atom_type_symbol
_atom_type_description
_atom_type_scat_dispersion_real
_atom_type_scat_dispersion_imag
_atom_type_scat_source
C C 0.0033 0.0016 'International Tables Vol C Tables 4.2.6.8 and 6.1.1.4'
H H 0.0000 0.0000 'International Tables Vol C Tables 4.2.6.8 and 6.1.1.4'
N N 0.0061 0.0033 'International Tables Vol C Tables 4.2.6.8 and 6.1.1.4'
O O 0.0106 0.0060 'International Tables Vol C Tables 4.2.6.8 and 6.1.1.4'
S S 0.1246 0.1234 'International Tables Vol C Tables 4.2.6.8 and 6.1.1.4'
Cd Cd -0.8075 1.2024 'International Tables Vol C Tables 4.2.6.8 and 6.1.1.4'

loop_
_geom_angle_atom_site_label_1
_geom_angle_atom_site_label_2
_geom_angle_atom_site_label_3
_geom_angle
_geom_angle_site_symmetry_1
_geom_angle_site_symmetry_3
C18 S1 C23 103.0(3) . .
O12 Cd1 O11 78.73(17) . 6
O12 Cd1 N8 88.54(17) . 15_454
O11 Cd1 N8 77.98(18) 6 15_454
O12 Cd1 O10 132.00(16) . .
O11 Cd1 O10 146.74(17) 6 .
N8 Cd1 O10 89.06(18) 15_454 .
O12 Cd1 O7 82.77(17) . 6
O11 Cd1 O7 100.75(17) 6 6
N8 Cd1 O7 171.29(19) 15_454 6
O10 Cd1 O7 96.32(16) . 6
O12 Cd1 O1W 151.30(16) . .
O11 Cd1 O1W 80.05(17) 6 .
N8 Cd1 O1W 105.67(17) 15_454 .
O10 Cd1 O1W 74.14(16) . .
O7 Cd1 O1W 82.45(17) 6 .
O2 Cd2 O8 87.85(19) 1_556 7
O2 Cd2 O4 165.5(2) 1_556 .
O8 Cd2 O4 89.86(19) 7 .
O2 Cd2 O6 82.78(18) 1_556 1_556
O8 Cd2 O6 147.79(16) 7 1_556
O4 Cd2 O6 91.66(18) . 1_556
O2 Cd2 O7 109.02(19) 1_556 7
O8 Cd2 O7 54.31(15) 7 7
O4 Cd2 O7 80.94(17) . 7
O6 Cd2 O7 157.24(16) 1_556 7
O2 Cd2 O5 94.39(19) 1_556 1_556
O8 Cd2 O5 158.96(15) 7 1_556
O4 Cd2 O5 92.88(18) . 1_556
O6 Cd2 O5 53.02(16) 1_556 1_556
O7 Cd2 O5 105.57(15) 7 1_556
O2 Cd2 O3 113.4(2) 1_556 .
O8 Cd2 O3 79.58(17) 7 .
O4 Cd2 O3 52.17(15) . .
O6 Cd2 O3 76.11(16) 1_556 .
O7 Cd2 O3 114.33(16) 7 .
O5 Cd2 O3 118.15(17) 1_556 .
O2 Cd2 C11 100.08(19) 1_556 7
O8 Cd2 C11 26.73(16) 7 7
O4 Cd2 C11 83.91(19) . 7
O6 Cd2 C11 172.50(17) 1_556 7
O7 Cd2 C11 27.61(15) 7 7
O5 Cd2 C11 133.06(16) 1_556 7
O3 Cd2 C11 96.40(17) . 7
O3W Cd3 N7 90.0(2) . .
O3W Cd3 O9 136.53(17) . .
N7 Cd3 O9 132.6(2) . .
O3W Cd3 O3 97.56(18) . .
N7 Cd3 O3 83.2(2) . .
O9 Cd3 O3 96.19(17) . .
O3W Cd3 O2W 85.4(2) . .
N7 Cd3 O2W 89.2(2) . .
O9 Cd3 O2W 86.72(19) . .
O3 Cd3 O2W 171.86(19) . .
O3W Cd3 O10 81.89(17) . .
N7 Cd3 O10 170.8(2) . .
O9 Cd3 O10 54.91(15) . .
O3 Cd3 O10 102.10(17) . .
O2W Cd3 O10 85.81(17) . .
O3W Cd3 C13 109.5(2) . .
N7 Cd3 C13 159.3(2) . .
O9 Cd3 C13 27.19(17) . .
O3 Cd3 C13 100.51(17) . .
O2W Cd3 C13 85.55(18) . .
O10 Cd3 C13 27.72(17) . .
N1 C1 N4 117.4(5) . .
N1 C1 N2 125.9(6) . .
N4 C1 N2 116.7(6) . .
N3 C2 N1 126.1(6) . .
N3 C2 N5 116.4(6) . .
N1 C2 N5 117.5(5) . .
N3 C3 N2 128.2(5) . .
N3 C3 N6 116.6(5) . .
N2 C3 N6 115.2(5) . .
N4 C4 C5 115.3(6) . .
O1 C5 O2 125.6(8) . .
O1 C5 C4 115.1(8) . .
O2 C5 C4 119.3(7) . .
N4 C6 C7 114.1(6) . .
O4 C7 O3 121.1(6) . .
O4 C7 C6 119.6(6) . .
O3 C7 C6 119.2(6) . .
N5 C8 C9 112.5(5) . .
O5 C9 O6 120.7(6) . .
O5 C9 C8 117.6(6) . .
O6 C9 C8 121.7(6) . .
N5 C10 C11 113.5(5) . .
O8 C11 O7 121.0(6) . .
O8 C11 C10 118.4(5) . .
O7 C11 C10 120.5(5) . .
O8 C11 Cd2 55.7(3) . 15_454
O7 C11 Cd2 65.4(3) . 15_454
C10 C11 Cd2 170.6(4) . 15_454
N6 C12 C13 111.0(5) . .
O9 C13 O10 122.2(6) . .
O9 C13 C12 119.4(6) . .
O10 C13 C12 118.3(6) . .
O9 C13 Cd3 56.7(3) . .
O10 C13 Cd3 65.6(3) . .
C12 C13 Cd3 175.1(5) . .
N6 C14 C15 112.4(5) . .
O11 C15 O12 124.5(6) . .
O11 C15 C14 116.4(5) . .
O12 C15 C14 119.0(5) . .
N7 C16 C17 122.1(7) . .
C18 C17 C16 119.7(8) . .
C17 C18 C19 117.4(7) . .
C17 C18 S1 120.9(6) . .
C19 C18 S1 121.6(6) . .
C20 C19 C18 119.6(7) . .
N7 C20 C19 122.8(8) . .
N8 C21 C22 123.7(7) . .
C23 C22 C21 118.8(7) . .
C22 C23 C24 118.4(6) . .
C22 C23 S1 117.1(5) . .
C24 C23 S1 124.4(5) . .
C25 C24 C23 118.9(7) . .
N8 C25 C24 123.9(6) . .
C1 N1 C2 113.5(5) . .
C3 N2 C1 112.5(5) . .
C3 N3 C2 113.2(5) . .
C1 N4 C6 120.8(5) . .
C1 N4 C4 120.2(6) . .
C6 N4 C4 119.0(6) . .
C2 N5 C8 119.5(5) . .
C2 N5 C10 120.9(5) . .
C8 N5 C10 119.6(5) . .
C3 N6 C12 116.3(5) . .
C3 N6 C14 114.6(5) . .
C12 N6 C14 117.0(5) . .
C20 N7 C16 118.2(7) . .
C20 N7 Cd3 122.5(5) . .
C16 N7 Cd3 119.3(5) . .
C21 N8 C25 116.3(6) . .
C21 N8 Cd1 124.9(4) . 7
C25 N8 Cd1 118.0(4) . 7
C5 O2 Cd2 108.9(5) . 1_554
C7 O3 Cd3 140.8(4) . .
C7 O3 Cd2 86.0(4) . .
Cd3 O3 Cd2 125.0(2) . .
C7 O4 Cd2 100.3(4) . .
C9 O5 Cd2 88.3(4) . 1_554
C9 O6 Cd2 94.5(4) . 1_554
C11 O7 Cd1 132.6(4) . 6_554
C11 O7 Cd2 87.0(3) . 15_454
Cd1 O7 Cd2 138.0(2) 6_554 15_454
C11 O8 Cd2 97.5(4) . 15_454
C13 O9 Cd3 96.1(4) . .
C13 O10 Cd1 125.3(4) . .
C13 O10 Cd3 86.7(4) . .
Cd1 O10 Cd3 147.9(2) . .
C15 O11 Cd1 135.4(4) . 6_554
C15 O12 Cd1 123.4(4) . .

loop_
_geom_bond_atom_site_label_1
_geom_bond_atom_site_label_2
_geom_bond_distance
_geom_bond_site_symmetry_2
S1 C18 1.766(7) .
S1 C23 1.779(7) .
Cd1 O12 2.316(5) .
Cd1 O11 2.332(5) 6
Cd1 N8 2.353(5) 15_454
Cd1 O10 2.340(5) .
Cd1 O7 2.344(4) 6
Cd1 O1W 2.390(5) .
Cd2 O2 2.258(5) 1_556
Cd2 O8 2.297(5) 7
Cd2 O4 2.324(5) .
Cd2 O6 2.368(5) 1_556
Cd2 O7 2.508(4) 7
Cd2 O5 2.501(6) 1_556
Cd2 O3 2.619(5) .
Cd2 C11 2.755(6) 7
Cd3 O3W 2.269(5) .
Cd3 N7 2.275(6) .
Cd3 O9 2.290(5) .
Cd3 O3 2.312(5) .
Cd3 O2W 2.345(5) .
Cd3 O10 2.485(5) .
Cd3 C13 2.725(6) .
C1 N1 1.337(8) .
C1 N4 1.357(8) .
C1 N2 1.355(8) .
C2 N3 1.334(7) .
C2 N1 1.355(8) .
C2 N5 1.366(8) .
C3 N3 1.318(8) .
C3 N2 1.334(8) .
C3 N6 1.409(7) .
C4 N4 1.446(8) .
C4 C5 1.525(10) .
C5 O1 1.242(10) .
C5 O2 1.250(10) .
C6 N4 1.456(9) .
C6 C7 1.516(9) .
C7 O4 1.251(8) .
C7 O3 1.264(8) .
C8 N5 1.456(8) .
C8 C9 1.528(9) .
C9 O5 1.254(8) .
C9 O6 1.250(8) .
C10 N5 1.447(8) .
C10 C11 1.505(8) .
C11 O8 1.250(7) .
C11 O7 1.279(7) .
C11 Cd2 2.755(6) 15_454
C12 N6 1.466(8) .
C12 C13 1.525(9) .
C13 O9 1.253(8) .
C13 O10 1.270(8) .
C14 N6 1.458(7) .
C14 C15 1.507(9) .
C15 O11 1.250(8) .
C15 O12 1.272(7) .
C16 N7 1.337(10) .
C16 C17 1.391(11) .
C17 C18 1.378(11) .
C18 C19 1.391(11) .
C19 C20 1.374(11) .
C20 N7 1.331(10) .
C21 N8 1.338(8) .
C21 C22 1.386(9) .
C22 C23 1.374(10) .
C23 C24 1.388(9) .
C24 C25 1.367(9) .
C25 N8 1.345(8) .
N8 Cd1 2.353(5) 7
O2 Cd2 2.258(5) 1_554
O5 Cd2 2.501(6) 1_554
O6 Cd2 2.368(5) 1_554
O7 Cd1 2.344(4) 6_554
O7 Cd2 2.508(4) 15_454
O8 Cd2 2.297(5) 15_454
O11 Cd1 2.332(5) 6_554
